data_9009248
loop_
_publ_author_name
'Moore, P. B.'
'Araki, T.'

_publ_section_title
;
 Derbylite, Fe3+4Ti4+3Sb3+O13(OH), a novel close-packed oxide structure
;
_journal_name_full 'Neues Jahrbuch fur Mineralogie, Abhandlungen'
_journal_page_first 292
_journal_page_last 303
_journal_volume 126
_journal_year 1976
_chemical_compound_source 'Ouro Preto, Minas Gerias, Brazil'
_chemical_formula_sum 'Fe4 H O14 Sb Ti3'
_chemical_name_mineral Derbylite
_space_group_IT_number 11
_symmetry_space_group_name_Hall '-P 2yb'
_symmetry_space_group_name_H-M 'P 1 21/m 1'
_cell_angle_alpha 90
_cell_angle_beta 104.61
_cell_angle_gamma 90
_cell_formula_units_Z 2
_cell_length_a 7.160
_cell_length_b 14.347
_cell_length_c 4.970
_cell_volume 494.033
_database_code_amcsd 0014704
_exptl_crystal_density_diffrn 4.798
_cod_original_formula_sum 'Fe4 Ti3 Sb O14 H'
_cod_database_code 9009248

loop_
_space_group_symop_operation_xyz
x,y,z
x,1/2-y,z
-x,1/2+y,-z
-x,-y,-z

loop_
_atom_site_label
_atom_site_fract_x
_atom_site_fract_y
_atom_site_fract_z
_atom_site_occupancy
_atom_site_U_iso_or_equiv
_atom_site_type_symbol
_atom_site_attached_hydrogens
Fe3+M2 0.50703 0.12966 0.24701 1.00000 0.00836 Fe 0
Ti4+M3 0.80760 0.05875 0.86895 0.57000 0.00811 Ti 0
Fe3+M3 0.80760 0.05875 0.86895 0.43000 0.00811 Fe 0
Fe3+M4 0.81866 -0.06483 0.37565 0.57000 0.00823 Fe 0
Ti4+M4 0.81866 -0.06483 0.37565 0.43000 0.00823 Ti 0
Ti4+M1 0.49422 0.25000 0.74515 1.00000 0.00887 Ti 0
Sb3+ 0.07653 0.25000 0.05329 1.00000 0.00709 Sb 0
O1 0.35160 0.25000 0.02520 1.00000 0.00925 O 0
O2 0.67800 -0.04620 -0.01140 1.00000 0.00747 O 0
O3 0.66080 0.15230 -0.03340 1.00000 0.00899 O 0
O4 0.00060 0.14990 0.76450 1.00000 0.00861 O 0
O5 0.00040 0.03750 0.25080 1.00000 0.00697 O 0
O6 0.68070 0.04380 0.48690 1.00000 0.00747 O 0
O7 0.33560 0.15280 0.51570 1.00000 0.00887 O 0
O-H8 0.64080 0.25000 0.46570 1.00000 0.00709 O 1

loop_
_cod_changelog_entry_id
_cod_changelog_entry_author
_cod_changelog_entry_date
_cod_changelog_entry_text
1
;cod-tools version 3.8.0
Id: cif_guess_AMCSD_atom_types 9574 2023-05-10 09:00:05Z saulius
;
2023-05-10T18:51:31+03:00
;Derived atom types and hydrogen counts
from atom names that follow the AMCSD naming convention
(Wat == water, O-H == hydroxyl).
;

loop_
_cod_related_entry_id
_cod_related_entry_database
_cod_related_entry_code
1 AMCSD 0014704
